data_1563250
loop_
_publ_author_name
'Zhao, Jing'
'Liang, Jingjing'
'Pan, Yingli'
'Zhang, Yong'
'Jia, Dingxian'

_publ_section_title
;
 Effect of lanthanide contraction on the mixed polyamine systems
 Ln/Sb/Se/(en+dien) and Ln/Sb/Se/(en+trien): Syntheses and
 characterizations of lanthanide complexes with a tetraelenidoantimonate
 ligand
;
_journal_issue 6
_journal_name_full 'Journal of Solid State Chemistry'
_journal_page_first 1451
_journal_page_last 1458
_journal_paper_doi 10.1016/j.jssc.2011.03.039
_journal_volume 184
_journal_year 2011
_chemical_absolute_configuration rm
_chemical_formula_moiety 'C8 H26 Ce N6 Sb Se4'
_chemical_formula_sum 'C8 H26 Ce N6 Sb Se4'
_chemical_formula_weight 784.05
_space_group_IT_number 19
_space_group_name_Hall 'P 2ac 2ab'
_space_group_name_H-M_alt 'P 21 21 21'
_symmetry_cell_setting orthorhombic
_symmetry_Int_Tables_number 19
_symmetry_space_group_name_Hall 'P 2ac 2ab'
_symmetry_space_group_name_H-M 'P 21 21 21'
_atom_sites_solution_hydrogens geom
_atom_sites_solution_primary direct
_atom_sites_solution_secondary difmap
_audit_creation_method SHELXL-97
_cell_angle_alpha 90.00
_cell_angle_beta 90.00
_cell_angle_gamma 90.00
_cell_formula_units_Z 4
_cell_length_a 8.9653(7)
_cell_length_b 11.3985(8)
_cell_length_c 19.7211(13)
_cell_measurement_reflns_used 8242
_cell_measurement_temperature 223(2)
_cell_measurement_theta_max 25.35
_cell_measurement_theta_min 3.1
_cell_volume 2015.3(2)
_computing_cell_refinement CrystalClear
_computing_data_collection CrystalClear
_computing_data_reduction CrystalStructure
_computing_structure_refinement 'SHELXL-97 (Sheldrick, 1997)'
_computing_structure_solution 'SHELXS-97 (Sheldrick, 1990)'
_diffrn_ambient_temperature 223(2)
_diffrn_detector_area_resol_mean 14.63
_diffrn_measured_fraction_theta_full 0.993
_diffrn_measured_fraction_theta_max 0.993
_diffrn_measurement_device_type 'Rigaku Saturn'
_diffrn_measurement_method \w
_diffrn_radiation_monochromator graphite
_diffrn_radiation_source 'fine-focus sealed tube'
_diffrn_radiation_type MoK\a
_diffrn_radiation_wavelength 0.71073
_diffrn_reflns_av_R_equivalents 0.0259
_diffrn_reflns_av_sigmaI/netI 0.0366
_diffrn_reflns_limit_h_max 10
_diffrn_reflns_limit_h_min -10
_diffrn_reflns_limit_k_max 13
_diffrn_reflns_limit_k_min -11
_diffrn_reflns_limit_l_max 21
_diffrn_reflns_limit_l_min -23
_diffrn_reflns_number 8692
_diffrn_reflns_theta_full 25.35
_diffrn_reflns_theta_max 25.35
_diffrn_reflns_theta_min 3.55
_exptl_absorpt_coefficient_mu 10.656
_exptl_absorpt_correction_T_max 0.4155
_exptl_absorpt_correction_T_min 0.0673
_exptl_absorpt_correction_type multi-scan
_exptl_absorpt_process_details 'Jacobson, R. (1998) Private communication'
_exptl_crystal_colour orange-yellow
_exptl_crystal_density_diffrn 2.584
_exptl_crystal_density_method 'not measured'
_exptl_crystal_description needle
_exptl_crystal_F_000 1440
_exptl_crystal_size_max 0.55
_exptl_crystal_size_mid 0.18
_exptl_crystal_size_min 0.10
_refine_diff_density_max 0.579
_refine_diff_density_min -0.565
_refine_diff_density_rms 0.126
_refine_ls_abs_structure_details 'Flack H D (1983), Acta Cryst. A39, 876-881'
_refine_ls_abs_structure_Flack 0.528(13)
_refine_ls_extinction_method none
_refine_ls_goodness_of_fit_ref 1.063
_refine_ls_hydrogen_treatment constr
_refine_ls_matrix_type full
_refine_ls_number_parameters 183
_refine_ls_number_reflns 3666
_refine_ls_number_restraints 0
_refine_ls_restrained_S_all 1.063
_refine_ls_R_factor_all 0.0278
_refine_ls_R_factor_gt 0.0250
_refine_ls_shift/su_max 0.001
_refine_ls_shift/su_mean 0.000
_refine_ls_structure_factor_coef Fsqd
_refine_ls_weighting_details 'calc w=1/[\s^2^(Fo^2^)+(0.0177P)^2^+0.0000P] where P=(Fo^2^+2Fc^2^)/3'
_refine_ls_weighting_scheme calc
_refine_ls_wR_factor_gt 0.0442
_refine_ls_wR_factor_ref 0.0452
_reflns_number_gt 3455
_reflns_number_total 3666
_reflns_threshold_expression >2sigma(I)
_cod_data_source_file JSSC-2011-184-1451.cif
_cod_data_source_block complex_3a
_cod_database_code 1563250

loop_
_symmetry_equiv_pos_as_xyz
'x, y, z'
'x+1/2, -y+1/2, -z'
'-x, y+1/2, -z+1/2'
'-x+1/2, -y, z+1/2'

loop_
_atom_site_label
_atom_site_type_symbol
_atom_site_fract_x
_atom_site_fract_y
_atom_site_fract_z
_atom_site_U_iso_or_equiv
_atom_site_adp_type
_atom_site_occupancy
_atom_site_symmetry_multiplicity
_atom_site_calc_flag
_atom_site_refinement_flags
_atom_site_disorder_assembly
_atom_site_disorder_group
Sb1 Sb 0.27724(3) 0.50166(3) 0.091682(19) 0.02069(9) Uani 1 1 d . . .
Se1 Se 0.43930(7) 0.46702(7) 0.19059(3) 0.02580(16) Uani 1 1 d . . .
Se2 Se 0.44168(7) 0.46329(7) -0.00611(3) 0.02601(16) Uani 1 1 d . . .
Se3 Se 0.06878(5) 0.35997(4) 0.09144(4) 0.02580(13) Uani 1 1 d . . .
Se4 Se 0.17874(6) 0.70261(4) 0.09091(3) 0.02617(13) Uani 1 1 d . . .
Ce1 Ce 0.72498(3) 0.46562(2) 0.091189(16) 0.01823(7) Uani 1 1 d . . .
N1 N 0.8747(6) 0.5943(4) 0.0006(2) 0.0256(12) Uani 1 1 d . . .
H1A H 0.8144 0.6540 -0.0131 0.031 Uiso 1 1 calc R . .
H1B H 0.9545 0.6270 0.0219 0.031 Uiso 1 1 calc R . .
N2 N 0.7899(6) 0.3592(4) -0.0250(2) 0.0232(11) Uani 1 1 d . . .
H2A H 0.8727 0.3143 -0.0188 0.028 Uiso 1 1 calc R . .
H2B H 0.7133 0.3104 -0.0360 0.028 Uiso 1 1 calc R . .
N3 N 0.6335(5) 0.6927(4) 0.0955(3) 0.0291(11) Uani 1 1 d . . .
H3A H 0.6316 0.7215 0.0524 0.035 Uiso 1 1 calc R . .
H3B H 0.5386 0.6950 0.1118 0.035 Uiso 1 1 calc R . .
N4 N 0.8618(5) 0.6020(4) 0.1854(2) 0.0256(12) Uani 1 1 d . . .
H4 H 0.9479 0.6282 0.1650 0.031 Uiso 1 1 calc R . .
N5 N 0.7998(6) 0.3572(4) 0.2073(2) 0.0237(12) Uani 1 1 d . . .
H5 H 0.8966 0.3344 0.1993 0.028 Uiso 1 1 calc R . .
N6 N 0.6594(6) 0.2360(4) 0.1013(2) 0.0358(13) Uani 1 1 d . . .
H6A H 0.5583 0.2287 0.1011 0.043 Uiso 1 1 calc R . .
H6B H 0.6940 0.1997 0.0633 0.043 Uiso 1 1 calc R . .
C1 C 0.9293(6) 0.5325(6) -0.0605(3) 0.0274(13) Uani 1 1 d . . .
H1C H 1.0253 0.4951 -0.0508 0.033 Uiso 1 1 calc R . .
H1D H 0.9441 0.5889 -0.0974 0.033 Uiso 1 1 calc R . .
C2 C 0.8165(6) 0.4400(5) -0.0821(3) 0.0266(13) Uani 1 1 d . . .
H2C H 0.7228 0.4778 -0.0953 0.032 Uiso 1 1 calc R . .
H2D H 0.8548 0.3963 -0.1211 0.032 Uiso 1 1 calc R . .
C3 C 0.7282(8) 0.7704(5) 0.1377(3) 0.0400(16) Uani 1 1 d . . .
H3C H 0.6727 0.8417 0.1492 0.048 Uiso 1 1 calc R . .
H3D H 0.8171 0.7934 0.1120 0.048 Uiso 1 1 calc R . .
C4 C 0.7742(8) 0.7094(5) 0.2010(3) 0.0436(18) Uani 1 1 d . . .
H4A H 0.8347 0.7625 0.2288 0.052 Uiso 1 1 calc R . .
H4B H 0.6854 0.6879 0.2272 0.052 Uiso 1 1 calc R . .
C5 C 0.9112(7) 0.5394(6) 0.2478(3) 0.0409(17) Uani 1 1 d . . .
H5A H 1.0142 0.5126 0.2416 0.049 Uiso 1 1 calc R . .
H5B H 0.9098 0.5942 0.2860 0.049 Uiso 1 1 calc R . .
C6 C 0.8155(9) 0.4368(6) 0.2643(3) 0.0476(19) Uani 1 1 d . . .
H6C H 0.8590 0.3943 0.3027 0.057 Uiso 1 1 calc R . .
H6D H 0.7166 0.4646 0.2780 0.057 Uiso 1 1 calc R . .
C7 C 0.7246(9) 0.2456(5) 0.2203(3) 0.0456(18) Uani 1 1 d . . .
H7A H 0.7786 0.2030 0.2557 0.055 Uiso 1 1 calc R . .
H7B H 0.6235 0.2611 0.2369 0.055 Uiso 1 1 calc R . .
C8 C 0.7158(9) 0.1724(5) 0.1595(3) 0.0398(16) Uani 1 1 d . . .
H8A H 0.8154 0.1419 0.1490 0.048 Uiso 1 1 calc R . .
H8B H 0.6505 0.1053 0.1686 0.048 Uiso 1 1 calc R . .

loop_
_atom_site_aniso_label
_atom_site_aniso_U_11
_atom_site_aniso_U_22
_atom_site_aniso_U_33
_atom_site_aniso_U_23
_atom_site_aniso_U_13
_atom_site_aniso_U_12
Sb1 0.01483(17) 0.02396(18) 0.02327(16) -0.00213(18) -0.00010(18) -0.00030(14)
Se1 0.0207(3) 0.0257(4) 0.0230(3) 0.0017(3) -0.0002(2) 0.0009(3)
Se2 0.0192(3) 0.0280(4) 0.0228(3) -0.0026(3) 0.0001(2) 0.0010(3)
Se3 0.0169(3) 0.0210(3) 0.0396(3) -0.0024(3) 0.0017(3) -0.0001(2)
Se4 0.0273(3) 0.0202(3) 0.0310(3) -0.0001(3) 0.0016(3) -0.0028(2)
Ce1 0.01850(14) 0.01968(14) 0.01951(13) -0.00052(15) -0.00030(15) -0.00015(12)
N1 0.027(3) 0.020(3) 0.030(3) 0.003(2) -0.004(2) 0.001(2)
N2 0.019(3) 0.021(3) 0.029(3) -0.003(2) -0.003(2) -0.002(2)
N3 0.030(3) 0.026(3) 0.031(3) -0.003(3) 0.000(3) 0.006(2)
N4 0.023(3) 0.026(3) 0.028(3) -0.003(2) 0.002(2) -0.002(2)
N5 0.025(3) 0.025(3) 0.021(3) -0.002(2) -0.003(2) 0.001(2)
N6 0.056(3) 0.030(3) 0.022(3) -0.001(2) -0.003(3) -0.010(2)
C1 0.027(3) 0.025(3) 0.030(3) 0.004(3) 0.007(3) 0.001(3)
C2 0.024(3) 0.039(3) 0.017(3) -0.005(3) 0.000(3) 0.000(3)
C3 0.037(4) 0.026(3) 0.057(4) -0.008(3) -0.006(4) 0.005(3)
C4 0.046(4) 0.042(4) 0.043(4) -0.027(3) -0.012(4) 0.010(4)
C5 0.041(4) 0.053(5) 0.028(3) 0.008(4) -0.005(3) -0.012(4)
C6 0.071(5) 0.044(4) 0.028(3) -0.001(3) -0.012(4) 0.003(4)
C7 0.078(5) 0.027(3) 0.032(3) 0.009(3) -0.014(4) -0.008(4)
C8 0.064(5) 0.025(3) 0.030(3) 0.007(3) -0.007(3) -0.014(4)

loop_
_atom_type_symbol
_atom_type_description
_atom_type_scat_dispersion_real
_atom_type_scat_dispersion_imag
_atom_type_scat_source
C C 0.0033 0.0016 'International Tables Vol C Tables 4.2.6.8 and 6.1.1.4'
H H 0.0000 0.0000 'International Tables Vol C Tables 4.2.6.8 and 6.1.1.4'
N N 0.0061 0.0033 'International Tables Vol C Tables 4.2.6.8 and 6.1.1.4'
Sb Sb -0.5866 1.5461 'International Tables Vol C Tables 4.2.6.8 and 6.1.1.4'
Ce Ce -0.2871 2.4523 'International Tables Vol C Tables 4.2.6.8 and 6.1.1.4'
Se Se -0.0929 2.2259 'International Tables Vol C Tables 4.2.6.8 and 6.1.1.4'

loop_
_geom_angle_atom_site_label_1
_geom_angle_atom_site_label_2
_geom_angle_atom_site_label_3
_geom_angle
_geom_angle_site_symmetry_1
_geom_angle_site_symmetry_3
Se4 Sb1 Se1 111.50(3) . .
Se4 Sb1 Se2 112.06(3) . .
Se1 Sb1 Se2 103.78(2) . .
Se4 Sb1 Se3 109.75(2) . .
Se1 Sb1 Se3 110.05(3) . .
Se2 Sb1 Se3 109.56(3) . .
Sb1 Se1 Ce1 89.307(19) . .
Sb1 Se2 Ce1 90.233(19) . .
Sb1 Se3 Ce1 117.83(2) . 1_455
N2 Ce1 N1 64.15(14) . .
N2 Ce1 N5 118.06(12) . .
N1 Ce1 N5 134.16(15) . .
N2 Ce1 N6 70.58(15) . .
N1 Ce1 N6 133.88(15) . .
N5 Ce1 N6 62.88(14) . .
N2 Ce1 N4 138.80(15) . .
N1 Ce1 N4 85.20(13) . .
N5 Ce1 N4 64.37(14) . .
N6 Ce1 N4 127.25(15) . .
N2 Ce1 N3 121.87(16) . .
N1 Ce1 N3 69.49(15) . .
N5 Ce1 N3 119.13(16) . .
N6 Ce1 N3 149.18(14) . .
N4 Ce1 N3 64.51(15) . .
N2 Ce1 Se2 69.58(11) . .
N1 Ce1 Se2 90.12(11) . .
N5 Ce1 Se2 135.16(11) . .
N6 Ce1 Se2 82.08(11) . .
N4 Ce1 Se2 141.04(10) . .
N3 Ce1 Se2 77.63(10) . .
N2 Ce1 Se1 134.45(10) . .
N1 Ce1 Se1 143.35(11) . .
N5 Ce1 Se1 71.48(11) . .
N6 Ce1 Se1 77.65(11) . .
N4 Ce1 Se1 86.57(10) . .
N3 Ce1 Se1 74.73(10) . .
Se2 Ce1 Se1 74.505(15) . .
N2 Ce1 Se3 68.36(11) . 1_655
N1 Ce1 Se3 74.51(11) . 1_655
N5 Ce1 Se3 66.36(11) . 1_655
N6 Ce1 Se3 81.34(11) . 1_655
N4 Ce1 Se3 77.67(10) . 1_655
N3 Ce1 Se3 128.90(9) . 1_655
Se2 Ce1 Se3 137.819(19) . 1_655
Se1 Ce1 Se3 137.776(19) . 1_655
C1 N1 Ce1 116.7(4) . .
C1 N1 H1A 108.1 . .
Ce1 N1 H1A 108.1 . .
C1 N1 H1B 108.1 . .
Ce1 N1 H1B 108.1 . .
H1A N1 H1B 107.3 . .
C2 N2 Ce1 114.1(3) . .
C2 N2 H2A 108.7 . .
Ce1 N2 H2A 108.7 . .
C2 N2 H2B 108.7 . .
Ce1 N2 H2B 108.7 . .
H2A N2 H2B 107.6 . .
C3 N3 Ce1 114.4(3) . .
C3 N3 H3A 108.7 . .
Ce1 N3 H3A 108.7 . .
C3 N3 H3B 108.7 . .
Ce1 N3 H3B 108.7 . .
H3A N3 H3B 107.6 . .
C4 N4 C5 112.3(5) . .
C4 N4 Ce1 112.0(4) . .
C5 N4 Ce1 115.1(4) . .
C4 N4 H4 105.5 . .
C5 N4 H4 105.5 . .
Ce1 N4 H4 105.5 . .
C6 N5 C7 117.0(5) . .
C6 N5 Ce1 113.4(4) . .
C7 N5 Ce1 115.7(3) . .
C6 N5 H5 102.6 . .
C7 N5 H5 102.6 . .
Ce1 N5 H5 102.6 . .
C8 N6 Ce1 118.0(4) . .
C8 N6 H6A 107.8 . .
Ce1 N6 H6A 107.8 . .
C8 N6 H6B 107.8 . .
Ce1 N6 H6B 107.8 . .
H6A N6 H6B 107.1 . .
N1 C1 C2 109.7(5) . .
N1 C1 H1C 109.7 . .
C2 C1 H1C 109.7 . .
N1 C1 H1D 109.7 . .
C2 C1 H1D 109.7 . .
H1C C1 H1D 108.2 . .
N2 C2 C1 109.1(4) . .
N2 C2 H2C 109.9 . .
C1 C2 H2C 109.9 . .
N2 C2 H2D 109.9 . .
C1 C2 H2D 109.9 . .
H2C C2 H2D 108.3 . .
N3 C3 C4 110.6(5) . .
N3 C3 H3C 109.5 . .
C4 C3 H3C 109.5 . .
N3 C3 H3D 109.5 . .
C4 C3 H3D 109.5 . .
H3C C3 H3D 108.1 . .
N4 C4 C3 110.9(5) . .
N4 C4 H4A 109.5 . .
C3 C4 H4A 109.5 . .
N4 C4 H4B 109.5 . .
C3 C4 H4B 109.5 . .
H4A C4 H4B 108.0 . .
C6 C5 N4 112.7(5) . .
C6 C5 H5A 109.0 . .
N4 C5 H5A 109.0 . .
C6 C5 H5B 109.0 . .
N4 C5 H5B 109.0 . .
H5A C5 H5B 107.8 . .
N5 C6 C5 112.2(5) . .
N5 C6 H6C 109.2 . .
C5 C6 H6C 109.2 . .
N5 C6 H6D 109.2 . .
C5 C6 H6D 109.2 . .
H6C C6 H6D 107.9 . .
C8 C7 N5 112.2(5) . .
C8 C7 H7A 109.2 . .
N5 C7 H7A 109.2 . .
C8 C7 H7B 109.2 . .
N5 C7 H7B 109.2 . .
H7A C7 H7B 107.9 . .
N6 C8 C7 112.5(5) . .
N6 C8 H8A 109.1 . .
C7 C8 H8A 109.1 . .
N6 C8 H8B 109.1 . .
C7 C8 H8B 109.1 . .
H8A C8 H8B 107.8 . .

loop_
_geom_bond_atom_site_label_1
_geom_bond_atom_site_label_2
_geom_bond_distance
_geom_bond_site_symmetry_2
Sb1 Se4 2.4549(6) .
Sb1 Se1 2.4641(7) .
Sb1 Se2 2.4667(7) .
Sb1 Se3 2.4700(6) .
Se1 Ce1 3.2254(7) .
Se2 Ce1 3.1834(7) .
Se3 Ce1 3.3091(6) 1_455
Ce1 N2 2.656(4) .
Ce1 N1 2.673(5) .
Ce1 N5 2.687(4) .
Ce1 N6 2.690(4) .
Ce1 N4 2.715(5) .
Ce1 N3 2.717(4) .
Ce1 Se3 3.3091(6) 1_655
N1 C1 1.479(7) .
N1 H1A 0.9100 .
N1 H1B 0.9100 .
N2 C2 1.474(7) .
N2 H2A 0.9100 .
N2 H2B 0.9100 .
N3 C3 1.483(8) .
N3 H3A 0.9100 .
N3 H3B 0.9100 .
N4 C4 1.486(7) .
N4 C5 1.490(7) .
N4 H4 0.9200 .
N5 C6 1.450(7) .
N5 C7 1.462(7) .
N5 H5 0.9200 .
N6 C8 1.449(7) .
N6 H6A 0.9100 .
N6 H6B 0.9100 .
C1 C2 1.521(8) .
C1 H1C 0.9800 .
C1 H1D 0.9800 .
C2 H2C 0.9800 .
C2 H2D 0.9800 .
C3 C4 1.487(8) .
C3 H3C 0.9800 .
C3 H3D 0.9800 .
C4 H4A 0.9800 .
C4 H4B 0.9800 .
C5 C6 1.486(9) .
C5 H5A 0.9800 .
C5 H5B 0.9800 .
C6 H6C 0.9800 .
C6 H6D 0.9800 .
C7 C8 1.462(8) .
C7 H7A 0.9800 .
C7 H7B 0.9800 .
C8 H8A 0.9800 .
C8 H8B 0.9800 .

loop_
_geom_hbond_atom_site_label_D
_geom_hbond_atom_site_label_H
_geom_hbond_atom_site_label_A
_geom_hbond_distance_DH
_geom_hbond_distance_HA
_geom_hbond_distance_DA
_geom_hbond_angle_DHA
_geom_hbond_site_symmetry_A
N1 H1A Se4 0.91 2.55 3.421(5) 160.2 2_565
N1 H1B Se4 0.91 2.58 3.483(5) 174.2 1_655
N2 H2A Se3 0.91 2.84 3.394(5) 120.2 1_655
N2 H2B Se3 0.91 2.58 3.448(5) 160.3 2
N3 H3B Se1 0.91 3.16 3.629(5) 114.5 .
N4 H4 Se4 0.92 2.67 3.586(5) 172.6 1_655
N5 H5 Se3 0.92 2.64 3.323(5) 131.2 1_655
N6 H6B N2 0.91 2.66 3.089(7) 109.8 .

loop_
_geom_torsion_atom_site_label_1
_geom_torsion_atom_site_label_2
_geom_torsion_atom_site_label_3
_geom_torsion_atom_site_label_4
_geom_torsion
_geom_torsion_site_symmetry_1
_geom_torsion_site_symmetry_2
_geom_torsion_site_symmetry_3
_geom_torsion_site_symmetry_4
Se4 Sb1 Se1 Ce1 -108.22(2) . . . .
Se2 Sb1 Se1 Ce1 12.59(2) . . . .
Se3 Sb1 Se1 Ce1 129.75(2) . . . .
Se4 Sb1 Se2 Ce1 107.68(2) . . . .
Se1 Sb1 Se2 Ce1 -12.75(2) . . . .
Se3 Sb1 Se2 Ce1 -130.26(2) . . . .
Se4 Sb1 Se3 Ce1 -0.38(4) . . . 1_455
Se1 Sb1 Se3 Ce1 122.69(3) . . . 1_455
Se2 Sb1 Se3 Ce1 -123.81(3) . . . 1_455
Sb1 Se2 Ce1 N2 161.26(11) . . . .
Sb1 Se2 Ce1 N1 -136.52(11) . . . .
Sb1 Se2 Ce1 N5 51.53(14) . . . .
Sb1 Se2 Ce1 N6 89.10(11) . . . .
Sb1 Se2 Ce1 N4 -54.01(17) . . . .
Sb1 Se2 Ce1 N3 -67.56(11) . . . .
Sb1 Se2 Ce1 Se1 9.788(18) . . . .
Sb1 Se2 Ce1 Se3 156.77(2) . . . 1_655
Sb1 Se1 Ce1 N2 -48.63(14) . . . .
Sb1 Se1 Ce1 N1 58.55(18) . . . .
Sb1 Se1 Ce1 N5 -160.12(11) . . . .
Sb1 Se1 Ce1 N6 -94.88(11) . . . .
Sb1 Se1 Ce1 N4 135.79(11) . . . .
Sb1 Se1 Ce1 N3 71.30(11) . . . .
Sb1 Se1 Ce1 Se2 -9.799(18) . . . .
Sb1 Se1 Ce1 Se3 -156.81(2) . . . 1_655
N2 Ce1 N1 C1 -7.8(4) . . . .
N5 Ce1 N1 C1 97.2(4) . . . .
N6 Ce1 N1 C1 4.2(5) . . . .
N4 Ce1 N1 C1 143.8(4) . . . .
N3 Ce1 N1 C1 -151.7(4) . . . .
Se2 Ce1 N1 C1 -74.9(4) . . . .
Se1 Ce1 N1 C1 -138.5(3) . . . .
Se3 Ce1 N1 C1 65.3(4) 1_655 . . .
N1 Ce1 N2 C2 -22.9(3) . . . .
N5 Ce1 N2 C2 -151.2(4) . . . .
N6 Ce1 N2 C2 166.2(4) . . . .
N4 Ce1 N2 C2 -68.9(4) . . . .
N3 Ce1 N2 C2 17.7(4) . . . .
Se2 Ce1 N2 C2 77.6(3) . . . .
Se1 Ce1 N2 C2 117.8(3) . . . .
Se3 Ce1 N2 C2 -105.6(4) 1_655 . . .
N2 Ce1 N3 C3 -122.3(4) . . . .
N1 Ce1 N3 C3 -83.6(4) . . . .
N5 Ce1 N3 C3 46.4(4) . . . .
N6 Ce1 N3 C3 131.6(4) . . . .
N4 Ce1 N3 C3 10.9(4) . . . .
Se2 Ce1 N3 C3 -178.5(4) . . . .
Se1 Ce1 N3 C3 104.5(4) . . . .
Se3 Ce1 N3 C3 -35.6(5) 1_655 . . .
N2 Ce1 N4 C4 129.5(4) . . . .
N1 Ce1 N4 C4 89.0(4) . . . .
N5 Ce1 N4 C4 -126.4(4) . . . .
N6 Ce1 N4 C4 -126.9(4) . . . .
N3 Ce1 N4 C4 19.4(4) . . . .
Se2 Ce1 N4 C4 4.7(5) . . . .
Se1 Ce1 N4 C4 -55.3(4) . . . .
Se3 Ce1 N4 C4 164.2(4) 1_655 . . .
N2 Ce1 N4 C5 -100.5(4) . . . .
N1 Ce1 N4 C5 -141.0(4) . . . .
N5 Ce1 N4 C5 3.6(4) . . . .
N6 Ce1 N4 C5 3.0(5) . . . .
N3 Ce1 N4 C5 149.4(4) . . . .
Se2 Ce1 N4 C5 134.7(3) . . . .
Se1 Ce1 N4 C5 74.7(4) . . . .
Se3 Ce1 N4 C5 -65.9(4) 1_655 . . .
N2 Ce1 N5 C6 156.9(4) . . . .
N1 Ce1 N5 C6 76.8(5) . . . .
N6 Ce1 N5 C6 -157.2(5) . . . .
N4 Ce1 N5 C6 23.3(4) . . . .
N3 Ce1 N5 C6 -12.2(5) . . . .
Se2 Ce1 N5 C6 -114.5(4) . . . .
Se1 Ce1 N5 C6 -71.9(4) . . . .
Se3 Ce1 N5 C6 110.5(4) 1_655 . . .
N2 Ce1 N5 C7 -63.9(4) . . . .
N1 Ce1 N5 C7 -144.1(4) . . . .
N6 Ce1 N5 C7 -18.0(4) . . . .
N4 Ce1 N5 C7 162.5(5) . . . .
N3 Ce1 N5 C7 127.0(4) . . . .
Se2 Ce1 N5 C7 24.7(5) . . . .
Se1 Ce1 N5 C7 67.3(4) . . . .
Se3 Ce1 N5 C7 -110.3(4) 1_655 . . .
N2 Ce1 N6 C8 129.9(5) . . . .
N1 Ce1 N6 C8 118.5(5) . . . .
N5 Ce1 N6 C8 -7.9(4) . . . .
N4 Ce1 N6 C8 -7.3(5) . . . .
N3 Ce1 N6 C8 -110.0(5) . . . .
Se2 Ce1 N6 C8 -159.0(5) . . . .
Se1 Ce1 N6 C8 -83.3(5) . . . .
Se3 Ce1 N6 C8 59.9(5) 1_655 . . .
Ce1 N1 C1 C2 36.1(6) . . . .
Ce1 N2 C2 C1 50.8(5) . . . .
N1 C1 C2 N2 -56.6(6) . . . .
Ce1 N3 C3 C4 -40.5(6) . . . .
C5 N4 C4 C3 179.4(6) . . . .
Ce1 N4 C4 C3 -49.2(7) . . . .
N3 C3 C4 N4 60.5(8) . . . .
C4 N4 C5 C6 100.2(7) . . . .
Ce1 N4 C5 C6 -29.6(6) . . . .
C7 N5 C6 C5 172.1(6) . . . .
Ce1 N5 C6 C5 -49.3(7) . . . .
N4 C5 C6 N5 52.9(8) . . . .
C6 N5 C7 C8 -179.7(6) . . . .
Ce1 N5 C7 C8 42.7(7) . . . .
Ce1 N6 C8 C7 32.8(8) . . . .
N5 C7 C8 N6 -49.4(8) . . . .
